data_4134138
loop_
_publ_author_name
'de Gombert, Antoine'
'McKay, Alasdair I.'
'Davis, Christopher J.'
'Wheelhouse, Katherine M.'
'Willis, Michael C.'

_publ_section_title
;
 Mechanistic Studies of the Palladium-Catalyzed Desulfinative
 Cross-Coupling of Aryl Bromides and (Hetero)Aryl Sulfinate Salts.
;
_journal_issue 7
_journal_name_full 'Journal of the American Chemical Society'
_journal_page_first 3564
_journal_page_last 3576
_journal_paper_doi 10.1021/jacs.9b13260
_journal_volume 142
_journal_year 2020
_chemical_formula_moiety '2(C20 H36 O2 P Pd0.5)'
_chemical_formula_sum 'C40 H72 O4 P2 Pd'
_chemical_formula_weight 785.31
_chemical_name_common Pd(PCy3)2(OAc)2
_space_group_crystal_system triclinic
_space_group_IT_number 2
_space_group_name_Hall '-P 1'
_space_group_name_H-M_alt 'P -1'
_atom_sites_solution_hydrogens geom
_atom_sites_solution_primary dual
_audit_creation_date 2019-11-08
_audit_creation_method
;
Olex2 1.2
(compiled 2018.05.29 svn.r3508 for OlexSys, GUI svn.r5506)
;
_cell_angle_alpha 91.788(2)
_cell_angle_beta 91.2280(10)
_cell_angle_gamma 91.613(2)
_cell_formula_units_Z 2
_cell_length_a 9.5870(2)
_cell_length_b 13.1727(3)
_cell_length_c 16.0211(3)
_cell_measurement_reflns_used 23117
_cell_measurement_temperature 100.00(10)
_cell_measurement_theta_max 31.8480
_cell_measurement_theta_min 2.4510
_cell_volume 2020.96(7)
_computing_cell_refinement 'CrysAlisPro 1.171.39.46e (Rigaku OD, 2018)'
_computing_data_collection 'CrysAlisPro 1.171.39.46e (Rigaku OD, 2018)'
_computing_data_reduction 'CrysAlisPro 1.171.39.46e (Rigaku OD, 2018)'
_computing_molecular_graphics 'Olex2 (Dolomanov et al., 2009)'
_computing_publication_material 'Olex2 (Dolomanov et al., 2009)'
_computing_structure_refinement 'ShelXL (Sheldrick, 2015)'
_computing_structure_solution 'ShelXT (Sheldrick, 2015)'
_diffrn_ambient_environment N~2~
_diffrn_ambient_temperature 100.00(10)
_diffrn_detector 'CCD plate'
_diffrn_detector_type HyPix
_diffrn_measured_fraction_theta_full 0.999
_diffrn_measured_fraction_theta_max 0.999
_diffrn_measurement_details
;
List of Runs (angles in degrees, time in seconds):

  # Type    Start    End  Width  t~exp~   \w     \q     \k     \f   Frames
--------------------------------------------------------------------------
  1  \w     -1.00  42.00   0.50   20.00    --    5.32  20.00  77.00   86
  2  \w    -52.00  16.00   0.50   20.00    --    5.32 -20.00 -89.00  136
  3  \w    -16.00  63.00   0.50   20.00    --   -7.04  38.00-150.00  158
  4  \w    -12.00  65.00   0.50   20.00    --   -7.04  57.00 -90.00  154
  5  \w    -24.00  38.00   0.50   20.00    --    5.32 -99.00-150.00  124
  6  \w    -25.00  15.00   0.50   20.00    --   -7.04 -99.00-120.00   80
  7  \w    -26.00   2.00   0.50   20.00    --   -7.04 -99.00   0.00   56
  8  \w    -26.00   1.00   0.50   20.00    --   -7.04 -99.00  30.00   54
  9  \w    -26.00   9.00   0.50   20.00    --   -7.04 -99.00  90.00   70
 10  \w     -6.00  22.00   0.50   20.00    --   -7.04 -99.00 150.00   56
;
_diffrn_measurement_device 'four-circle diffractometer'
_diffrn_measurement_device_type 'XtaLAB Synergy, Dualflex, HyPix'
_diffrn_measurement_method '\w scans'
_diffrn_orient_matrix_type 'CrysAlisPro convention (1999,Acta A55,543-557)'
_diffrn_orient_matrix_UB_11 0.0716183000
_diffrn_orient_matrix_UB_12 -0.0021097000
_diffrn_orient_matrix_UB_13 0.0116805000
_diffrn_orient_matrix_UB_21 -0.0052191000
_diffrn_orient_matrix_UB_22 -0.0538474000
_diffrn_orient_matrix_UB_23 -0.0012132000
_diffrn_orient_matrix_UB_31 0.0180149000
_diffrn_orient_matrix_UB_32 -0.0008264000
_diffrn_orient_matrix_UB_33 -0.0427209000
_diffrn_radiation_monochromator mirror
_diffrn_radiation_probe x-ray
_diffrn_radiation_type MoK\a
_diffrn_radiation_wavelength 0.71073
_diffrn_reflns_av_R_equivalents 0.0340
_diffrn_reflns_av_unetI/netI 0.0303
_diffrn_reflns_Laue_measured_fraction_full 0.999
_diffrn_reflns_Laue_measured_fraction_max 0.999
_diffrn_reflns_limit_h_max 12
_diffrn_reflns_limit_h_min -12
_diffrn_reflns_limit_k_max 16
_diffrn_reflns_limit_k_min -15
_diffrn_reflns_limit_l_max 20
_diffrn_reflns_limit_l_min -19
_diffrn_reflns_number 32404
_diffrn_reflns_point_group_measured_fraction_full 0.999
_diffrn_reflns_point_group_measured_fraction_max 0.999
_diffrn_reflns_theta_full 25.242
_diffrn_reflns_theta_max 27.103
_diffrn_reflns_theta_min 2.453
_diffrn_source 'micro-focus sealed X-ray tube'
_diffrn_source_type 'PhotonJet (Mo) X-ray Source'
_exptl_absorpt_coefficient_mu 0.575
_exptl_absorpt_correction_T_max 1.00000
_exptl_absorpt_correction_T_min 0.75931
_exptl_absorpt_correction_type multi-scan
_exptl_absorpt_process_details
;
CrysAlisPro 1.171.39.46e (Rigaku Oxford Diffraction, 2018)
Empirical absorption correction using spherical harmonics,
 implemented in SCALE3 ABSPACK scaling algorithm.
;
_exptl_crystal_colour 'light yellow'
_exptl_crystal_colour_modifier light
_exptl_crystal_colour_primary yellow
_exptl_crystal_density_diffrn 1.291
_exptl_crystal_description prism
_exptl_crystal_F_000 840
_exptl_crystal_size_max 0.03
_exptl_crystal_size_mid 0.03
_exptl_crystal_size_min 0.03
_refine_diff_density_max 1.464
_refine_diff_density_min -0.326
_refine_diff_density_rms 0.062
_refine_ls_extinction_method none
_refine_ls_goodness_of_fit_ref 1.053
_refine_ls_hydrogen_treatment constr
_refine_ls_matrix_type full
_refine_ls_number_parameters 466
_refine_ls_number_reflns 8912
_refine_ls_number_restraints 100
_refine_ls_restrained_S_all 1.049
_refine_ls_R_factor_all 0.0306
_refine_ls_R_factor_gt 0.0260
_refine_ls_shift/su_max 0.001
_refine_ls_shift/su_mean 0.000
_refine_ls_structure_factor_coef Fsqd
_refine_ls_weighting_details 'w=1/[\s^2^(Fo^2^)+(0.0293P)^2^+1.0341P] where P=(Fo^2^+2Fc^2^)/3'
_refine_ls_weighting_scheme calc
_refine_ls_wR_factor_gt 0.0641
_refine_ls_wR_factor_ref 0.0659
_reflns_Friedel_coverage 0.000
_reflns_number_gt 7871
_reflns_number_total 8912
_reflns_threshold_expression 'I > 2\s(I)'
_cod_data_source_file ja9b13260_si_001.cif
_cod_data_source_block 6
_cod_depositor_comments 'Adding full bibliography for 4134138--4134148.cif.'
_cod_database_code 4134138
_shelx_shelxl_version_number 2018/3
_chemical_oxdiff_formula 'Pd1 O4 C36 P2 H70'
_shelx_space_group_comment
;
The symmetry employed for this shelxl refinement is uniquely defined
by the following loop, which should always be used as a source of
symmetry information in preference to the above space-group names.
They are only intended as comments.
;
_shelx_estimated_absorpt_t_max 0.983
_shelx_estimated_absorpt_t_min 0.983
_reflns_odcompleteness_completeness 99.92
_reflns_odcompleteness_iscentric 1
_reflns_odcompleteness_theta 27.04
_olex2_refinement_description
;
1. Fixed Uiso
 At 1.2 times of:
  All C(H) groups, All C(H,H) groups
 At 1.5 times of:
  All C(H,H,H) groups
2. Restrained distances
 C19-O1 \\sim C19-O2
 with sigma of 0.02
 O1-C20 \\sim C20-O2
 with sigma of 0.04
 C19A-O7 \\sim C19A-O8
 with sigma of 0.02
 O7-C20A \\sim C20A-O8
 with sigma of 0.04
3. Restrained planarity
 O1, O2, C19, C20
 with sigma of 0.1
 O7, O8, C19A, C20A
 with sigma of 0.1
4. Uiso/Uaniso restraints and constraints
O1 \\sim O2 \\sim C19 \\sim C20: within 2A with sigma of 0.02 and sigma for
terminal atoms of 0.04
O7 \\sim O8 \\sim C19A \\sim C20A: within 2A with sigma of 0.02 and sigma for
terminal atoms of 0.04
5. Rigid body (RIGU) restrains
 O1, O2, C19, C20
 with sigma for 1-2 distances of 0.003 and sigma for 1-3 distances of 0.003
 O7, O8, C19A, C20A
 with sigma for 1-2 distances of 0.003 and sigma for 1-3 distances of 0.003
 Pd2, O3, C39, O4, C40
 with sigma for 1-2 distances of 0.003 and sigma for 1-3 distances of 0.003
6. Others
 Fixed Sof: O1(0.85) O2(0.85) C19(0.85) C20(0.85) H20A(0.85) H20B(0.85)
 H20C(0.85) O7(0.15) O8(0.15) C19A(0.15) C20A(0.15) H20D(0.15) H20E(0.15)
 H20F(0.15)
7.a Ternary CH refined with riding coordinates:
 C7(H7), C21(H21), C33(H33), C13(H13), C27(H27), C1(H1)
7.b Secondary CH2 refined with riding coordinates:
 C14(H14A,H14B), C34(H34A,H34B), C26(H26A,H26B), C18(H18A,H18B), C22(H22A,
 H22B), C28(H28A,H28B), C9(H9A,H9B), C6(H6A,H6B), C15(H15A,H15B), C35(H35A,
 H35B), C25(H25A,H25B), C38(H38A,H38B), C17(H17A,H17B), C23(H23A,H23B), C2(H2A,
 H2B), C12(H12A,H12B), C16(H16A,H16B), C8(H8A,H8B), C5(H5A,H5B), C32(H32A,H32B),
  C24(H24A,H24B), C30(H30A,H30B), C37(H37A,H37B), C31(H31A,H31B), C36(H36A,
 H36B), C29(H29A,H29B), C4(H4A,H4B), C3(H3A,H3B), C10(H10A,H10B), C11(H11A,H11B)
7.c Idealised Me refined as rotating group:
 C20(H20A,H20B,H20C), C40(H40A,H40B,H40C), C20A(H20D,H20E,H20F)
;
_olex2_submission_special_instructions 'No special instructions were received'
_oxdiff_exptl_absorpt_empirical_details
;
Empirical correction (ABSPACK) includes:
- Absorption correction using spherical harmonics
- Frame scaling
;
_oxdiff_exptl_absorpt_empirical_full_max 1.559
_oxdiff_exptl_absorpt_empirical_full_min 0.648

loop_
_space_group_symop_operation_xyz
'x, y, z'
'-x, -y, -z'

loop_
_atom_site_label
_atom_site_type_symbol
_atom_site_fract_x
_atom_site_fract_y
_atom_site_fract_z
_atom_site_U_iso_or_equiv
_atom_site_adp_type
_atom_site_occupancy
_atom_site_site_symmetry_order
_atom_site_calc_flag
_atom_site_refinement_flags_posn
_atom_site_refinement_flags_adp
_atom_site_refinement_flags_occupancy
_atom_site_disorder_assembly
_atom_site_disorder_group
Pd2 Pd 0.500000 0.500000 0.000000 0.01018(5) Uani 1 2 d S TU P . .
Pd1 Pd 1.000000 1.000000 0.500000 0.01128(5) Uani 1 2 d S T P . .
P1 P 0.99723(4) 0.84614(3) 0.42109(2) 0.01095(9) Uani 1 1 d . . . . .
P2 P 0.48533(4) 0.35225(3) 0.07924(2) 0.01087(8) Uani 1 1 d . . . . .
C7 C 1.08733(17) 0.86161(12) 0.32083(10) 0.0128(3) Uani 1 1 d . . . . .
H7 H 1.176563 0.896121 0.336075 0.015 Uiso 1 1 calc R . . . .
C21 C 0.38692(16) 0.36391(13) 0.17724(10) 0.0125(3) Uani 1 1 d . . . . .
H21 H 0.381486 0.296259 0.200947 0.015 Uiso 1 1 calc R . . . .
C33 C 0.65883(16) 0.31010(13) 0.11374(10) 0.0139(3) Uani 1 1 d . . . . .
H33 H 0.700471 0.367828 0.146391 0.017 Uiso 1 1 calc R . . . .
C13 C 0.81886(16) 0.79195(12) 0.40375(10) 0.0131(3) Uani 1 1 d . . . . .
H13 H 0.782523 0.782172 0.459734 0.016 Uiso 1 1 calc R . . . .
C27 C 0.38713(18) 0.25171(13) 0.01694(10) 0.0152(3) Uani 1 1 d . . . . .
H27 H 0.302830 0.284887 -0.002668 0.018 Uiso 1 1 calc R . . . .
C14 C 0.80577(18) 0.68690(13) 0.35950(11) 0.0175(3) Uani 1 1 d . . . . .
H14A H 0.831000 0.692490 0.301480 0.021 Uiso 1 1 calc R . . . .
H14B H 0.869516 0.641002 0.385703 0.021 Uiso 1 1 calc R . . . .
C34 C 0.75886(17) 0.29174(14) 0.04136(11) 0.0179(3) Uani 1 1 d . . . . .
H34A H 0.730069 0.230144 0.010137 0.022 Uiso 1 1 calc R . . . .
H34B H 0.755479 0.347971 0.003765 0.022 Uiso 1 1 calc R . . . .
C26 C 0.23622(17) 0.39716(15) 0.16178(11) 0.0178(3) Uani 1 1 d . . . . .
H26A H 0.237302 0.464711 0.139333 0.021 Uiso 1 1 calc R . . . .
H26B H 0.189760 0.350946 0.121115 0.021 Uiso 1 1 calc R . . . .
C18 C 0.71814(17) 0.86494(13) 0.36212(11) 0.0170(3) Uani 1 1 d . . . . .
H18A H 0.725977 0.931192 0.390273 0.020 Uiso 1 1 calc R . . . .
H18B H 0.742616 0.872802 0.304199 0.020 Uiso 1 1 calc R . . . .
C1 C 1.09474(17) 0.74302(13) 0.46938(10) 0.0137(3) Uani 1 1 d . . . . .
H1 H 1.092448 0.685801 0.428735 0.016 Uiso 1 1 calc R . . . .
C22 C 0.45958(17) 0.43554(14) 0.24302(10) 0.0167(3) Uani 1 1 d . . . . .
H22A H 0.554036 0.413786 0.253388 0.020 Uiso 1 1 calc R . . . .
H22B H 0.464718 0.503903 0.222265 0.020 Uiso 1 1 calc R . . . .
C28 C 0.46223(18) 0.22090(14) -0.06351(10) 0.0170(3) Uani 1 1 d . . . . .
H28A H 0.493426 0.281435 -0.091489 0.020 Uiso 1 1 calc R . . . .
H28B H 0.543740 0.182363 -0.049459 0.020 Uiso 1 1 calc R . . . .
C9 C 1.2206(2) 0.78973(14) 0.19958(11) 0.0211(4) Uani 1 1 d . . . . .
H9A H 1.309060 0.818063 0.221228 0.025 Uiso 1 1 calc R . . . .
H9B H 1.239090 0.727819 0.167865 0.025 Uiso 1 1 calc R . . . .
C6 C 1.24911(17) 0.77408(14) 0.48465(11) 0.0195(4) Uani 1 1 d . . . . .
H6A H 1.288056 0.798921 0.433502 0.023 Uiso 1 1 calc R . . . .
H6B H 1.256721 0.828516 0.526831 0.023 Uiso 1 1 calc R . . . .
C15 C 0.65615(18) 0.64405(14) 0.36423(11) 0.0189(4) Uani 1 1 d . . . . .
H15A H 0.648612 0.579151 0.333928 0.023 Uiso 1 1 calc R . . . .
H15B H 0.634201 0.632715 0.422079 0.023 Uiso 1 1 calc R . . . .
C35 C 0.90780(18) 0.28176(14) 0.07545(12) 0.0203(4) Uani 1 1 d . . . . .
H35A H 0.970050 0.269957 0.029426 0.024 Uiso 1 1 calc R . . . .
H35B H 0.937849 0.344645 0.104381 0.024 Uiso 1 1 calc R . . . .
C25 C 0.15571(18) 0.39744(16) 0.24370(11) 0.0215(4) Uani 1 1 d . . . . .
H25A H 0.061908 0.420570 0.233394 0.026 Uiso 1 1 calc R . . . .
H25B H 0.148574 0.328801 0.263740 0.026 Uiso 1 1 calc R . . . .
C38 C 0.66271(18) 0.21986(14) 0.17254(12) 0.0202(4) Uani 1 1 d . . . . .
H38A H 0.601546 0.232078 0.219024 0.024 Uiso 1 1 calc R . . . .
H38B H 0.629706 0.158363 0.142627 0.024 Uiso 1 1 calc R . . . .
C17 C 0.56807(18) 0.82312(14) 0.36669(12) 0.0204(4) Uani 1 1 d . . . . .
H17A H 0.541249 0.821623 0.424682 0.024 Uiso 1 1 calc R . . . .
H17B H 0.505972 0.868063 0.338021 0.024 Uiso 1 1 calc R . . . .
C23 C 0.37911(18) 0.43544(15) 0.32466(10) 0.0191(4) Uani 1 1 d . . . . .
H23A H 0.379604 0.367997 0.347274 0.023 Uiso 1 1 calc R . . . .
H23B H 0.425083 0.482147 0.365139 0.023 Uiso 1 1 calc R . . . .
C2 C 1.03244(18) 0.70319(15) 0.54998(11) 0.0202(4) Uani 1 1 d . . . . .
H2A H 1.035871 0.756774 0.592967 0.024 Uiso 1 1 calc R . . . .
H2B H 0.935537 0.682393 0.539838 0.024 Uiso 1 1 calc R . . . .
C12 C 1.0142(2) 0.93336(16) 0.26187(12) 0.0259(4) Uani 1 1 d . . . . .
H12A H 0.928581 0.901010 0.239591 0.031 Uiso 1 1 calc R . . . .
H12B H 0.990205 0.994919 0.292447 0.031 Uiso 1 1 calc R . . . .
C16 C 0.55155(18) 0.71642(14) 0.32735(11) 0.0194(4) Uani 1 1 d . . . . .
H16A H 0.564620 0.719579 0.267605 0.023 Uiso 1 1 calc R . . . .
H16B H 0.457583 0.690319 0.336173 0.023 Uiso 1 1 calc R . . . .
C8 C 1.1268(2) 0.76430(13) 0.27256(11) 0.0208(4) Uani 1 1 d . . . . .
H8A H 1.175192 0.719898 0.309916 0.025 Uiso 1 1 calc R . . . .
H8B H 1.042714 0.728660 0.251519 0.025 Uiso 1 1 calc R . . . .
C5 C 1.33145(18) 0.68297(15) 0.51369(11) 0.0215(4) Uani 1 1 d . . . . .
H5A H 1.329398 0.630595 0.469727 0.026 Uiso 1 1 calc R . . . .
H5B H 1.428039 0.704037 0.524659 0.026 Uiso 1 1 calc R . . . .
C32 C 0.3325(2) 0.15774(14) 0.06104(11) 0.0225(4) Uani 1 1 d . . . . .
H32A H 0.283012 0.178338 0.110681 0.027 Uiso 1 1 calc R . . . .
H32B H 0.410002 0.116745 0.077985 0.027 Uiso 1 1 calc R . . . .
C24 C 0.22868(18) 0.46675(15) 0.31042(11) 0.0208(4) Uani 1 1 d . . . . .
H24A H 0.227761 0.536535 0.292848 0.025 Uiso 1 1 calc R . . . .
H24B H 0.178760 0.462801 0.362299 0.025 Uiso 1 1 calc R . . . .
C30 C 0.3043(2) 0.06494(14) -0.07929(12) 0.0231(4) Uani 1 1 d . . . . .
H30A H 0.378588 0.018803 -0.066980 0.028 Uiso 1 1 calc R . . . .
H30B H 0.237141 0.029347 -0.116599 0.028 Uiso 1 1 calc R . . . .
C37 C 0.81261(19) 0.20621(15) 0.20553(12) 0.0243(4) Uani 1 1 d . . . . .
H37A H 0.840707 0.264620 0.240946 0.029 Uiso 1 1 calc R . . . .
H37B H 0.814747 0.146506 0.239425 0.029 Uiso 1 1 calc R . . . .
C31 C 0.2335(2) 0.09514(14) 0.00111(11) 0.0223(4) Uani 1 1 d . . . . .
H31A H 0.201417 0.034394 0.028473 0.027 Uiso 1 1 calc R . . . .
H31B H 0.152537 0.134759 -0.011896 0.027 Uiso 1 1 calc R . . . .
C36 C 0.91643(19) 0.19460(14) 0.13520(13) 0.0239(4) Uani 1 1 d . . . . .
H36A H 1.010274 0.192769 0.158862 0.029 Uiso 1 1 calc R . . . .
H36B H 0.897033 0.130829 0.104685 0.029 Uiso 1 1 calc R . . . .
C29 C 0.3645(2) 0.15650(15) -0.12238(11) 0.0225(4) Uani 1 1 d . . . . .
H29A H 0.289022 0.197884 -0.141761 0.027 Uiso 1 1 calc R . . . .
H29B H 0.415816 0.133836 -0.170731 0.027 Uiso 1 1 calc R . . . .
C4 C 1.27028(19) 0.64004(15) 0.59225(11) 0.0224(4) Uani 1 1 d . . . . .
H4A H 1.282214 0.689825 0.637921 0.027 Uiso 1 1 calc R . . . .
H4B H 1.320102 0.579913 0.607178 0.027 Uiso 1 1 calc R . . . .
C3 C 1.11528(19) 0.61249(15) 0.57955(12) 0.0236(4) Uani 1 1 d . . . . .
H3A H 1.077852 0.589589 0.631725 0.028 Uiso 1 1 calc R . . . .
H3B H 1.104395 0.556954 0.538527 0.028 Uiso 1 1 calc R . . . .
C10 C 1.1541(2) 0.86498(16) 0.14220(11) 0.0269(4) Uani 1 1 d . . . . .
H10A H 1.072952 0.832922 0.114062 0.032 Uiso 1 1 calc R . . . .
H10B H 1.220013 0.884023 0.099949 0.032 Uiso 1 1 calc R . . . .
C11 C 1.1100(3) 0.96007(17) 0.19015(13) 0.0345(5) Uani 1 1 d . . . . .
H11A H 1.061769 1.004001 0.152335 0.041 Uiso 1 1 calc R . . . .
H11B H 1.192389 0.996862 0.212383 0.041 Uiso 1 1 calc R . . . .
O1 O 1.20019(15) 1.02192(13) 0.46557(10) 0.0201(3) Uani 0.85 1 d D U . A 1
O2 O 1.1491(2) 1.12979(15) 0.36476(13) 0.0465(5) Uani 0.85 1 d D U . A 1
C19 C 1.2330(4) 1.0822(2) 0.4058(2) 0.0272(8) Uani 0.85 1 d D U . A 1
C20 C 1.3874(3) 1.0891(3) 0.3894(2) 0.0453(8) Uani 0.85 1 d D U . A 1
H20A H 1.437039 1.051307 0.430230 0.068 Uiso 0.85 1 calc GR . . A 1
H20B H 1.418905 1.158957 0.393071 0.068 Uiso 0.85 1 calc GR . . A 1
H20C H 1.404545 1.061409 0.334581 0.068 Uiso 0.85 1 calc GR . . A 1
O4 O 0.67385(15) 0.58374(12) 0.15584(9) 0.0314(3) Uani 1 1 d . U . . .
O3 O 0.70685(13) 0.52379(10) 0.02541(8) 0.0213(3) Uani 1 1 d . U . . .
C39 C 0.74977(19) 0.56071(13) 0.09686(11) 0.0196(4) Uani 1 1 d . U . . .
C40 C 0.9053(2) 0.57876(16) 0.10638(14) 0.0301(4) Uani 1 1 d . U . . .
H40A H 0.927657 0.649392 0.099137 0.045 Uiso 1 1 calc GR . . . .
H40B H 0.951662 0.538576 0.064988 0.045 Uiso 1 1 calc GR . . . .
H40C H 0.935622 0.559822 0.161078 0.045 Uiso 1 1 calc GR . . . .
O7 O 1.1198(11) 1.0785(7) 0.4196(6) 0.031(2) Uani 0.15 1 d D U . A 2
O8 O 1.3166(12) 1.0036(8) 0.4588(7) 0.039(2) Uani 0.15 1 d D U . A 2
C19A C 1.238(2) 1.0589(16) 0.4241(16) 0.038(4) Uani 0.15 1 d D U . A 2
C20A C 1.3302(19) 1.1312(14) 0.3546(12) 0.045(4) Uani 0.15 1 d D U . A 2
H20D H 1.267171 1.154958 0.312628 0.067 Uiso 0.15 1 calc GR . . A 2
H20E H 1.399611 1.090548 0.328578 0.067 Uiso 0.15 1 calc GR . . A 2
H20F H 1.374821 1.188303 0.383986 0.067 Uiso 0.15 1 calc GR . . A 2

loop_
_atom_site_aniso_label
_atom_site_aniso_U_11
_atom_site_aniso_U_22
_atom_site_aniso_U_33
_atom_site_aniso_U_23
_atom_site_aniso_U_13
_atom_site_aniso_U_12
Pd2 0.00872(8) 0.01138(9) 0.01024(8) -0.00143(6) -0.00073(6) -0.00036(6)
Pd1 0.01068(9) 0.01197(9) 0.01096(9) -0.00277(6) 0.00217(6) -0.00170(6)
P1 0.01014(19) 0.0116(2) 0.01099(19) -0.00150(15) 0.00039(14) -0.00001(15)
P2 0.00969(18) 0.0115(2) 0.01133(19) -0.00148(15) 0.00058(14) 0.00017(15)
C7 0.0133(8) 0.0125(8) 0.0125(7) -0.0012(6) 0.0021(6) 0.0010(6)
C21 0.0116(7) 0.0147(8) 0.0113(7) -0.0006(6) 0.0016(6) 0.0008(6)
C33 0.0107(7) 0.0142(8) 0.0168(8) -0.0012(6) 0.0000(6) 0.0012(6)
C13 0.0103(7) 0.0136(8) 0.0153(8) -0.0012(6) -0.0005(6) 0.0002(6)
C27 0.0163(8) 0.0158(8) 0.0130(8) -0.0018(6) 0.0003(6) -0.0025(6)
C14 0.0133(8) 0.0147(8) 0.0240(9) -0.0048(7) -0.0011(7) -0.0006(6)
C34 0.0124(8) 0.0214(9) 0.0198(8) -0.0059(7) 0.0012(6) 0.0024(7)
C26 0.0103(8) 0.0268(10) 0.0160(8) -0.0040(7) 0.0000(6) 0.0025(7)
C18 0.0140(8) 0.0158(8) 0.0211(8) -0.0001(7) -0.0031(6) 0.0004(6)
C1 0.0130(8) 0.0152(8) 0.0130(7) 0.0010(6) -0.0010(6) 0.0011(6)
C22 0.0129(8) 0.0215(9) 0.0153(8) -0.0046(7) 0.0004(6) -0.0009(7)
C28 0.0163(8) 0.0195(9) 0.0149(8) -0.0047(6) 0.0015(6) -0.0036(7)
C9 0.0272(9) 0.0190(9) 0.0178(8) -0.0007(7) 0.0078(7) 0.0074(7)
C6 0.0125(8) 0.0240(9) 0.0222(9) 0.0065(7) -0.0009(7) -0.0016(7)
C15 0.0166(8) 0.0168(9) 0.0229(9) -0.0015(7) -0.0008(7) -0.0040(7)
C35 0.0112(8) 0.0228(9) 0.0266(9) -0.0057(7) 0.0022(7) 0.0017(7)
C25 0.0114(8) 0.0328(10) 0.0199(9) -0.0053(8) 0.0022(7) 0.0001(7)
C38 0.0152(8) 0.0164(9) 0.0294(10) 0.0050(7) 0.0011(7) 0.0031(7)
C17 0.0132(8) 0.0227(9) 0.0251(9) 0.0007(7) -0.0023(7) 0.0024(7)
C23 0.0166(8) 0.0262(10) 0.0142(8) -0.0055(7) 0.0006(6) -0.0016(7)
C2 0.0148(8) 0.0277(10) 0.0185(8) 0.0066(7) 0.0030(7) 0.0034(7)
C12 0.0302(10) 0.0300(11) 0.0195(9) 0.0093(8) 0.0108(8) 0.0172(8)
C16 0.0122(8) 0.0246(9) 0.0208(9) 0.0001(7) -0.0023(6) -0.0047(7)
C8 0.0308(10) 0.0134(8) 0.0186(8) -0.0020(7) 0.0083(7) 0.0025(7)
C5 0.0127(8) 0.0299(10) 0.0224(9) 0.0051(8) 0.0007(7) 0.0031(7)
C32 0.0294(10) 0.0197(9) 0.0180(9) 0.0002(7) 0.0023(7) -0.0060(8)
C24 0.0175(8) 0.0259(10) 0.0188(8) -0.0048(7) 0.0058(7) 0.0013(7)
C30 0.0263(10) 0.0180(9) 0.0241(9) -0.0083(7) -0.0024(7) -0.0039(7)
C37 0.0178(9) 0.0242(10) 0.0316(10) 0.0081(8) -0.0027(7) 0.0053(7)
C31 0.0255(9) 0.0170(9) 0.0238(9) 0.0006(7) 0.0014(7) -0.0085(7)
C36 0.0128(8) 0.0190(9) 0.0396(11) -0.0053(8) -0.0033(7) 0.0041(7)
C29 0.0270(10) 0.0240(10) 0.0157(8) -0.0053(7) 0.0016(7) -0.0060(8)
C4 0.0204(9) 0.0280(10) 0.0192(9) 0.0049(7) -0.0020(7) 0.0046(7)
C3 0.0199(9) 0.0280(10) 0.0235(9) 0.0118(8) 0.0020(7) 0.0020(8)
C10 0.0311(10) 0.0359(11) 0.0148(8) 0.0043(8) 0.0080(7) 0.0122(9)
C11 0.0496(13) 0.0315(12) 0.0253(10) 0.0160(9) 0.0209(9) 0.0237(10)
O1 0.0132(7) 0.0252(8) 0.0213(8) -0.0068(7) 0.0069(6) -0.0072(6)
O2 0.0592(13) 0.0324(11) 0.0513(12) 0.0165(9) 0.0366(10) 0.0148(10)
C19 0.0374(16) 0.0126(15) 0.0315(15) -0.0092(11) 0.0239(11) -0.0092(11)
C20 0.0393(16) 0.0416(18) 0.0536(19) -0.0216(15) 0.0295(14) -0.0199(14)
O4 0.0317(8) 0.0390(9) 0.0229(7) -0.0057(6) 0.0040(6) -0.0074(6)
O3 0.0167(6) 0.0256(7) 0.0212(6) -0.0014(5) -0.0016(5) -0.0009(5)
C39 0.0211(9) 0.0130(8) 0.0244(9) 0.0039(7) -0.0073(7) -0.0017(7)
C40 0.0220(10) 0.0275(11) 0.0399(12) -0.0010(9) -0.0103(8) -0.0021(8)
O7 0.040(5) 0.014(4) 0.039(5) -0.005(4) 0.011(4) -0.012(4)
O8 0.042(5) 0.024(5) 0.049(6) -0.007(4) 0.011(5) -0.005(4)
C19A 0.041(6) 0.019(8) 0.054(10) -0.007(6) 0.005(5) -0.010(5)
C20A 0.046(9) 0.032(9) 0.056(10) -0.001(7) 0.010(8) -0.016(7)

loop_
_atom_type_symbol
_atom_type_description
_atom_type_scat_dispersion_real
_atom_type_scat_dispersion_imag
_atom_type_scat_source
C C 0.0033 0.0016 'International Tables Vol C Tables 4.2.6.8 and 6.1.1.4'
H H 0.0000 0.0000 'International Tables Vol C Tables 4.2.6.8 and 6.1.1.4'
O O 0.0106 0.0060 'International Tables Vol C Tables 4.2.6.8 and 6.1.1.4'
P P 0.1023 0.0942 'International Tables Vol C Tables 4.2.6.8 and 6.1.1.4'
Pd Pd -0.9988 1.0072 'International Tables Vol C Tables 4.2.6.8 and 6.1.1.4'

loop_
_geom_angle_atom_site_label_1
_geom_angle_atom_site_label_2
_geom_angle_atom_site_label_3
_geom_angle
_geom_angle_site_symmetry_1
_geom_angle_site_symmetry_3
P2 Pd2 P2 180.0 . 2_665
O3 Pd2 P2 93.62(4) 2_665 2_665
O3 Pd2 P2 86.38(4) 2_665 .
O3 Pd2 P2 93.62(4) . .
O3 Pd2 P2 86.38(4) . 2_665
O3 Pd2 O3 180.0 2_665 .
P1 Pd1 P1 180.0 . 2_776
O1 Pd1 P1 87.61(4) 2_776 2_776
O1 Pd1 P1 92.39(4) 2_776 .
O1 Pd1 P1 87.61(4) . .
O1 Pd1 P1 92.39(4) . 2_776
O1 Pd1 O1 180.0 2_776 .
O1 Pd1 O7 37.9(3) 2_776 2_776
O1 Pd1 O7 142.1(3) . 2_776
O7 Pd1 P1 95.3(3) . .
O7 Pd1 P1 84.7(3) 2_776 .
O7 Pd1 O7 180.0(5) 2_776 .
C7 P1 Pd1 111.12(5) . .
C13 P1 Pd1 112.35(5) . .
C13 P1 C7 111.18(7) . .
C13 P1 C1 104.43(7) . .
C1 P1 Pd1 114.75(6) . .
C1 P1 C7 102.45(7) . .
C21 P2 Pd2 115.69(5) . .
C21 P2 C27 104.00(7) . .
C33 P2 Pd2 112.24(5) . .
C33 P2 C21 104.01(7) . .
C33 P2 C27 111.98(8) . .
C27 P2 Pd2 108.66(5) . .
P1 C7 H7 105.0 . .
C12 C7 P1 113.51(11) . .
C12 C7 H7 105.0 . .
C12 C7 C8 109.90(14) . .
C8 C7 P1 117.25(11) . .
C8 C7 H7 105.0 . .
P2 C21 H21 107.2 . .
C26 C21 P2 112.31(11) . .
C26 C21 H21 107.2 . .
C22 C21 P2 112.99(11) . .
C22 C21 H21 107.2 . .
C22 C21 C26 109.67(14) . .
P2 C33 H33 105.2 . .
C34 C33 P2 113.40(11) . .
C34 C33 H33 105.2 . .
C34 C33 C38 109.51(14) . .
C38 C33 P2 117.22(12) . .
C38 C33 H33 105.2 . .
P1 C13 H13 105.2 . .
C14 C13 P1 116.74(11) . .
C14 C13 H13 105.2 . .
C14 C13 C18 109.66(14) . .
C18 C13 P1 113.67(11) . .
C18 C13 H13 105.2 . .
P2 C27 H27 104.5 . .
C28 C27 P2 112.34(11) . .
C28 C27 H27 104.5 . .
C32 C27 P2 118.83(12) . .
C32 C27 H27 104.5 . .
C32 C27 C28 110.72(14) . .
C13 C14 H14A 109.6 . .
C13 C14 H14B 109.6 . .
H14A C14 H14B 108.1 . .
C15 C14 C13 110.38(14) . .
C15 C14 H14A 109.6 . .
C15 C14 H14B 109.6 . .
C33 C34 H34A 109.7 . .
C33 C34 H34B 109.7 . .
H34A C34 H34B 108.2 . .
C35 C34 C33 110.02(14) . .
C35 C34 H34A 109.7 . .
C35 C34 H34B 109.7 . .
C21 C26 H26A 109.6 . .
C21 C26 H26B 109.6 . .
H26A C26 H26B 108.1 . .
C25 C26 C21 110.29(14) . .
C25 C26 H26A 109.6 . .
C25 C26 H26B 109.6 . .
C13 C18 H18A 109.7 . .
C13 C18 H18B 109.7 . .
H18A C18 H18B 108.2 . .
C17 C18 C13 109.92(14) . .
C17 C18 H18A 109.7 . .
C17 C18 H18B 109.7 . .
P1 C1 H1 106.7 . .
C6 C1 P1 111.32(11) . .
C6 C1 H1 106.7 . .
C2 C1 P1 114.89(11) . .
C2 C1 H1 106.7 . .
C2 C1 C6 109.93(14) . .
C21 C22 H22A 109.6 . .
C21 C22 H22B 109.6 . .
H22A C22 H22B 108.1 . .
C23 C22 C21 110.40(14) . .
C23 C22 H22A 109.6 . .
C23 C22 H22B 109.6 . .
C27 C28 H28A 109.5 . .
C27 C28 H28B 109.5 . .
H28A C28 H28B 108.1 . .
C29 C28 C27 110.71(14) . .
C29 C28 H28A 109.5 . .
C29 C28 H28B 109.5 . .
H9A C9 H9B 107.9 . .
C8 C9 H9A 109.3 . .
C8 C9 H9B 109.3 . .
C10 C9 H9A 109.3 . .
C10 C9 H9B 109.3 . .
C10 C9 C8 111.81(15) . .
C1 C6 H6A 109.6 . .
C1 C6 H6B 109.6 . .
H6A C6 H6B 108.1 . .
C5 C6 C1 110.26(15) . .
C5 C6 H6A 109.6 . .
C5 C6 H6B 109.6 . .
C14 C15 H15A 109.4 . .
C14 C15 H15B 109.4 . .
H15A C15 H15B 108.0 . .
C16 C15 C14 111.32(14) . .
C16 C15 H15A 109.4 . .
C16 C15 H15B 109.4 . .
C34 C35 H35A 109.4 . .
C34 C35 H35B 109.4 . .
H35A C35 H35B 108.0 . .
C36 C35 C34 110.96(15) . .
C36 C35 H35A 109.4 . .
C36 C35 H35B 109.4 . .
C26 C25 H25A 109.4 . .
C26 C25 H25B 109.4 . .
H25A C25 H25B 108.0 . .
C24 C25 C26 111.12(15) . .
C24 C25 H25A 109.4 . .
C24 C25 H25B 109.4 . .
C33 C38 H38A 109.7 . .
C33 C38 H38B 109.7 . .
H38A C38 H38B 108.2 . .
C37 C38 C33 109.96(14) . .
C37 C38 H38A 109.7 . .
C37 C38 H38B 109.7 . .
C18 C17 H17A 109.2 . .
C18 C17 H17B 109.2 . .
H17A C17 H17B 107.9 . .
C16 C17 C18 111.89(15) . .
C16 C17 H17A 109.2 . .
C16 C17 H17B 109.2 . .
C22 C23 H23A 109.4 . .
C22 C23 H23B 109.4 . .
H23A C23 H23B 108.0 . .
C24 C23 C22 111.12(14) . .
C24 C23 H23A 109.4 . .
C24 C23 H23B 109.4 . .
C1 C2 H2A 109.7 . .
C1 C2 H2B 109.7 . .
H2A C2 H2B 108.2 . .
C3 C2 C1 109.74(14) . .
C3 C2 H2A 109.7 . .
C3 C2 H2B 109.7 . .
C7 C12 H12A 109.7 . .
C7 C12 H12B 109.7 . .
H12A C12 H12B 108.2 . .
C11 C12 C7 110.02(15) . .
C11 C12 H12A 109.7 . .
C11 C12 H12B 109.7 . .
C15 C16 H16A 109.2 . .
C15 C16 H16B 109.2 . .
C17 C16 C15 111.88(14) . .
C17 C16 H16A 109.2 . .
C17 C16 H16B 109.2 . .
H16A C16 H16B 107.9 . .
C7 C8 H8A 109.5 . .
C7 C8 H8B 109.5 . .
C9 C8 C7 110.66(14) . .
C9 C8 H8A 109.5 . .
C9 C8 H8B 109.5 . .
H8A C8 H8B 108.1 . .
C6 C5 H5A 109.4 . .
C6 C5 H5B 109.4 . .
H5A C5 H5B 108.0 . .
C4 C5 C6 110.99(15) . .
C4 C5 H5A 109.4 . .
C4 C5 H5B 109.4 . .
C27 C32 H32A 109.8 . .
C27 C32 H32B 109.8 . .
C27 C32 C31 109.32(14) . .
H32A C32 H32B 108.3 . .
C31 C32 H32A 109.8 . .
C31 C32 H32B 109.8 . .
C25 C24 H24A 109.5 . .
C25 C24 H24B 109.5 . .
C23 C24 C25 110.54(15) . .
C23 C24 H24A 109.5 . .
C23 C24 H24B 109.5 . .
H24A C24 H24B 108.1 . .
H30A C30 H30B 107.9 . .
C31 C30 H30A 109.3 . .
C31 C30 H30B 109.3 . .
C29 C30 H30A 109.3 . .
C29 C30 H30B 109.3 . .
C29 C30 C31 111.74(15) . .
C38 C37 H37A 109.1 . .
C38 C37 H37B 109.1 . .
H37A C37 H37B 107.9 . .
C36 C37 C38 112.36(16) . .
C36 C37 H37A 109.1 . .
C36 C37 H37B 109.1 . .
C32 C31 H31A 109.2 . .
C32 C31 H31B 109.2 . .
C30 C31 C32 111.84(15) . .
C30 C31 H31A 109.2 . .
C30 C31 H31B 109.2 . .
H31A C31 H31B 107.9 . .
C35 C36 C37 111.28(15) . .
C35 C36 H36A 109.4 . .
C35 C36 H36B 109.4 . .
C37 C36 H36A 109.4 . .
C37 C36 H36B 109.4 . .
H36A C36 H36B 108.0 . .
C28 C29 H29A 109.3 . .
C28 C29 H29B 109.3 . .
C30 C29 C28 111.51(15) . .
C30 C29 H29A 109.3 . .
C30 C29 H29B 109.3 . .
H29A C29 H29B 108.0 . .
C5 C4 H4A 109.4 . .
C5 C4 H4B 109.4 . .
C5 C4 C3 111.22(15) . .
H4A C4 H4B 108.0 . .
C3 C4 H4A 109.4 . .
C3 C4 H4B 109.4 . .
C2 C3 H3A 109.3 . .
C2 C3 H3B 109.3 . .
C4 C3 C2 111.75(16) . .
C4 C3 H3A 109.3 . .
C4 C3 H3B 109.3 . .
H3A C3 H3B 107.9 . .
C9 C10 H10A 109.3 . .
C9 C10 H10B 109.3 . .
C9 C10 C11 111.67(16) . .
H10A C10 H10B 107.9 . .
C11 C10 H10A 109.3 . .
C11 C10 H10B 109.3 . .
C12 C11 H11A 109.4 . .
C12 C11 H11B 109.4 . .
C10 C11 C12 111.31(18) . .
C10 C11 H11A 109.4 . .
C10 C11 H11B 109.4 . .
H11A C11 H11B 108.0 . .
C19 O1 Pd1 121.63(18) . .
O1 C19 C20 113.9(3) . .
O2 C19 O1 124.8(3) . .
O2 C19 C20 121.3(3) . .
C19 C20 H20A 109.5 . .
C19 C20 H20B 109.5 . .
C19 C20 H20C 109.5 . .
H20A C20 H20B 109.5 . .
H20A C20 H20C 109.5 . .
H20B C20 H20C 109.5 . .
C39 O3 Pd2 120.78(12) . .
O4 C39 O3 125.29(17) . .
O4 C39 C40 119.23(17) . .
O3 C39 C40 115.46(17) . .
C39 C40 H40A 109.5 . .
C39 C40 H40B 109.5 . .
C39 C40 H40C 109.5 . .
H40A C40 H40B 109.5 . .
H40A C40 H40C 109.5 . .
H40B C40 H40C 109.5 . .
C19A O7 Pd1 113.2(17) . .
O7 C19A O8 141(3) . .
O7 C19A C20A 109.2(18) . .
O8 C19A C20A 109.4(18) . .
C19A C20A H20D 109.5 . .
C19A C20A H20E 109.5 . .
C19A C20A H20F 109.5 . .
H20D C20A H20E 109.5 . .
H20D C20A H20F 109.5 . .
H20E C20A H20F 109.5 . .

loop_
_geom_bond_atom_site_label_1
_geom_bond_atom_site_label_2
_geom_bond_distance
_geom_bond_site_symmetry_2
Pd2 P2 2.3592(4) .
Pd2 P2 2.3592(4) 2_665
Pd2 O3 2.0295(12) 2_665
Pd2 O3 2.0295(12) .
Pd1 P1 2.3543(4) .
Pd1 P1 2.3543(4) 2_776
Pd1 O1 2.0237(15) .
Pd1 O1 2.0237(15) 2_776
Pd1 O7 2.031(9) 2_776
Pd1 O7 2.031(9) .
P1 C7 1.8542(16) .
P1 C13 1.8464(17) .
P1 C1 1.8504(16) .
P2 C21 1.8535(16) .
P2 C33 1.8472(16) .
P2 C27 1.8557(17) .
C7 H7 0.9800 .
C7 C12 1.530(2) .
C7 C8 1.537(2) .
C21 H21 0.9800 .
C21 C26 1.539(2) .
C21 C22 1.535(2) .
C33 H33 0.9800 .
C33 C34 1.538(2) .
C33 C38 1.540(2) .
C13 H13 0.9800 .
C13 C14 1.536(2) .
C13 C18 1.538(2) .
C27 H27 0.9800 .
C27 C28 1.539(2) .
C27 C32 1.530(2) .
C14 H14A 0.9700 .
C14 H14B 0.9700 .
C14 C15 1.531(2) .
C34 H34A 0.9700 .
C34 H34B 0.9700 .
C34 C35 1.528(2) .
C26 H26A 0.9700 .
C26 H26B 0.9700 .
C26 C25 1.537(2) .
C18 H18A 0.9700 .
C18 H18B 0.9700 .
C18 C17 1.530(2) .
C1 H1 0.9800 .
C1 C6 1.537(2) .
C1 C2 1.535(2) .
C22 H22A 0.9700 .
C22 H22B 0.9700 .
C22 C23 1.533(2) .
C28 H28A 0.9700 .
C28 H28B 0.9700 .
C28 C29 1.534(2) .
C9 H9A 0.9700 .
C9 H9B 0.9700 .
C9 C8 1.530(2) .
C9 C10 1.517(2) .
C6 H6A 0.9700 .
C6 H6B 0.9700 .
C6 C5 1.534(2) .
C15 H15A 0.9700 .
C15 H15B 0.9700 .
C15 C16 1.525(2) .
C35 H35A 0.9700 .
C35 H35B 0.9700 .
C35 C36 1.521(3) .
C25 H25A 0.9700 .
C25 H25B 0.9700 .
C25 C24 1.529(3) .
C38 H38A 0.9700 .
C38 H38B 0.9700 .
C38 C37 1.538(2) .
C17 H17A 0.9700 .
C17 H17B 0.9700 .
C17 C16 1.525(3) .
C23 H23A 0.9700 .
C23 H23B 0.9700 .
C23 C24 1.525(2) .
C2 H2A 0.9700 .
C2 H2B 0.9700 .
C2 C3 1.535(2) .
C12 H12A 0.9700 .
C12 H12B 0.9700 .
C12 C11 1.530(3) .
C16 H16A 0.9700 .
C16 H16B 0.9700 .
C8 H8A 0.9700 .
C8 H8B 0.9700 .
C5 H5A 0.9700 .
C5 H5B 0.9700 .
C5 C4 1.518(2) .
C32 H32A 0.9700 .
C32 H32B 0.9700 .
C32 C31 1.539(3) .
C24 H24A 0.9700 .
C24 H24B 0.9700 .
C30 H30A 0.9700 .
C30 H30B 0.9700 .
C30 C31 1.516(3) .
C30 C29 1.515(3) .
C37 H37A 0.9700 .
C37 H37B 0.9700 .
C37 C36 1.526(3) .
C31 H31A 0.9700 .
C31 H31B 0.9700 .
C36 H36A 0.9700 .
C36 H36B 0.9700 .
C29 H29A 0.9700 .
C29 H29B 0.9700 .
C4 H4A 0.9700 .
C4 H4B 0.9700 .
C4 C3 1.528(3) .
C3 H3A 0.9700 .
C3 H3B 0.9700 .
C10 H10A 0.9700 .
C10 H10B 0.9700 .
C10 C11 1.523(3) .
C11 H11A 0.9700 .
C11 H11B 0.9700 .
O1 C19 1.301(3) .
O2 C19 1.226(4) .
C19 C20 1.510(4) .
C20 H20A 0.9600 .
C20 H20B 0.9600 .
C20 H20C 0.9600 .
O4 C39 1.241(2) .
O3 C39 1.284(2) .
C39 C40 1.507(3) .
C40 H40A 0.9600 .
C40 H40B 0.9600 .
C40 H40C 0.9600 .
O7 C19A 1.174(17) .
O8 C19A 1.200(16) .
C19A C20A 1.73(4) .
C20A H20D 0.9600 .
C20A H20E 0.9600 .
C20A H20F 0.9600 .

loop_
_geom_torsion_atom_site_label_1
_geom_torsion_atom_site_label_2
_geom_torsion_atom_site_label_3
_geom_torsion_atom_site_label_4
_geom_torsion
Pd2 P2 C21 C26 57.36(13)
Pd2 P2 C21 C22 -67.35(12)
Pd2 P2 C33 C34 -56.07(13)
Pd2 P2 C33 C38 174.74(11)
Pd2 P2 C27 C28 63.15(13)
Pd2 P2 C27 C32 -165.33(12)
Pd2 O3 C39 O4 0.9(2)
Pd2 O3 C39 C40 -177.51(12)
Pd1 P1 C7 C12 -65.00(14)
Pd1 P1 C7 C8 165.08(11)
Pd1 P1 C13 C14 -174.86(11)
Pd1 P1 C13 C18 55.94(13)
Pd1 P1 C1 C6 -59.10(13)
Pd1 P1 C1 C2 66.67(14)
Pd1 O1 C19 O2 -0.7(4)
Pd1 O1 C19 C20 179.73(17)
Pd1 O7 C19A O8 4(3)
Pd1 O7 C19A C20A -179.0(9)
P1 C7 C12 C11 167.68(15)
P1 C7 C8 C9 -170.68(12)
P1 C13 C14 C15 169.51(12)
P1 C13 C18 C17 -168.31(12)
P1 C1 C6 C5 -172.49(12)
P1 C1 C2 C3 175.27(13)
P2 C21 C26 C25 175.49(12)
P2 C21 C22 C23 -175.60(12)
P2 C33 C34 C35 166.77(12)
P2 C33 C38 C37 -171.15(13)
P2 C27 C28 C29 -167.21(12)
P2 C27 C32 C31 170.01(13)
C7 P1 C13 C14 59.89(14)
C7 P1 C13 C18 -69.31(13)
C7 P1 C1 C6 61.44(13)
C7 P1 C1 C2 -172.79(13)
C7 C12 C11 C10 57.5(2)
C21 P2 C33 C34 178.15(12)
C21 P2 C33 C38 48.96(15)
C21 P2 C27 C28 -173.09(12)
C21 P2 C27 C32 -41.58(15)
C21 C26 C25 C24 57.3(2)
C21 C22 C23 C24 -57.8(2)
C33 P2 C21 C26 -179.08(12)
C33 P2 C21 C22 56.21(13)
C33 P2 C27 C28 -61.40(14)
C33 P2 C27 C32 70.12(15)
C33 C34 C35 C36 58.90(19)
C33 C38 C37 C36 -55.0(2)
C13 P1 C7 C12 60.93(15)
C13 P1 C7 C8 -68.98(15)
C13 P1 C1 C6 177.47(12)
C13 P1 C1 C2 -56.76(14)
C13 C14 C15 C16 56.54(19)
C13 C18 C17 C16 -56.29(19)
C27 P2 C21 C26 -61.71(14)
C27 P2 C21 C22 173.58(12)
C27 P2 C33 C34 66.46(14)
C27 P2 C33 C38 -62.73(15)
C27 C28 C29 C30 -54.9(2)
C27 C32 C31 C30 57.0(2)
C14 C13 C18 C17 58.99(18)
C14 C15 C16 C17 -53.4(2)
C34 C33 C38 C37 57.85(19)
C34 C35 C36 C37 -55.2(2)
C26 C21 C22 C23 58.27(18)
C26 C25 C24 C23 -56.1(2)
C18 C13 C14 C15 -59.40(18)
C18 C17 C16 C15 53.6(2)
C1 P1 C7 C12 171.98(14)
C1 P1 C7 C8 42.07(15)
C1 P1 C13 C14 -49.89(14)
C1 P1 C13 C18 -179.09(12)
C1 C6 C5 C4 -57.5(2)
C1 C2 C3 C4 56.5(2)
C22 C21 C26 C25 -58.00(19)
C22 C23 C24 C25 56.3(2)
C28 C27 C32 C31 -57.76(19)
C9 C10 C11 C12 -54.8(2)
C6 C1 C2 C3 -58.2(2)
C6 C5 C4 C3 55.3(2)
C38 C33 C34 C35 -60.22(19)
C38 C37 C36 C35 53.6(2)
C2 C1 C6 C5 59.04(19)
C12 C7 C8 C9 57.7(2)
C8 C7 C12 C11 -58.8(2)
C8 C9 C10 C11 53.6(2)
C5 C4 C3 C2 -55.2(2)
C32 C27 C28 C29 57.32(19)
C31 C30 C29 C28 54.1(2)
C29 C30 C31 C32 -55.5(2)
C10 C9 C8 C7 -55.2(2)
